data_4330252
loop_
_publ_author_name
'Atsushi Kunishita'
'Mehmed Z. Ertem'
'Yuri Okubo'
'Tetsuro Tano'
'Hideki Sugimoto'
'Kei Ohkubo'
'Nobutaka Fujieda'
'Shunichi Fukuzumi'
'Christopher J. Cramer'
'Shinobu Itoh'

_publ_contact_author_email shinobu@mls.eng.osaka-u.ac.jp
_publ_contact_author_name 'Shinobu Itoh'
_publ_section_title
;
 Active Site Models for the CuASite of Peptidylglycine \a-Hydroxylating
 Monooxygenase and Dopamine \b-Monooxygenase
;
_journal_name_full 'Inorganic Chemistry'
_journal_page_first 9465
_journal_page_last 9480
_journal_paper_doi 10.1021/ic301272h
_journal_volume 51
_journal_year 2012
_chemical_formula_moiety 'C22 H31 Cu F6 N3 P'
_chemical_formula_sum 'C22 H31 Cu F6 N3 P'
_chemical_formula_weight 546.02
_space_group_IT_number 14
_symmetry_cell_setting monoclinic
_symmetry_Int_Tables_number 14
_symmetry_space_group_name_Hall '-P 2ybc'
_symmetry_space_group_name_H-M 'P 1 21/c 1'
_atom_sites_solution_hydrogens geom
_atom_sites_solution_primary direct
_atom_sites_solution_secondary difmap
_cell_angle_alpha 90.0000
_cell_angle_beta 94.66(5)
_cell_angle_gamma 90.0000
_cell_formula_units_Z 4
_cell_length_a 7.805(9)
_cell_length_b 19.739(17)
_cell_length_c 15.504(17)
_cell_measurement_reflns_used 14021
_cell_measurement_temperature 153
_cell_measurement_theta_max 27.45
_cell_measurement_theta_min 3.02
_cell_volume 2381(4)
_computing_cell_refinement 'RAPID AUTO'
_computing_data_collection 'RAPID AUTO (Rigaku, ????)'
_computing_data_reduction 'RAPID AUTO'
_computing_molecular_graphics 'CrystalStructure 4.0'
_computing_publication_material 'CrystalStructure 4.0 (Rigaku, 2010)'
_computing_structure_refinement 'CRYSTALS (Carruthers, et al., 1999)'
_computing_structure_solution 'SIR2002 (Burla, et al., 2003)'
_diffrn_ambient_temperature 153
_diffrn_detector_area_resol_mean 10.000
_diffrn_measured_fraction_theta_full 0.990
_diffrn_measured_fraction_theta_max 0.990
_diffrn_measurement_device_type 'Rigaku R-AXIS RAPID'
_diffrn_measurement_method \w
_diffrn_radiation_type 'Mo K\a'
_diffrn_radiation_wavelength 0.71075
_diffrn_reflns_av_R_equivalents 0.0713
_diffrn_reflns_limit_h_max 10
_diffrn_reflns_limit_h_min -10
_diffrn_reflns_limit_k_max 25
_diffrn_reflns_limit_k_min -25
_diffrn_reflns_limit_l_max 20
_diffrn_reflns_limit_l_min -20
_diffrn_reflns_number 21644
_diffrn_reflns_theta_full 27.47
_diffrn_reflns_theta_max 27.47
_diffrn_standards_number 0
_exptl_absorpt_coefficient_mu 1.047
_exptl_absorpt_correction_T_max 0.811
_exptl_absorpt_correction_T_min 0.811
_exptl_absorpt_correction_type none
_exptl_crystal_colour yellow
_exptl_crystal_density_diffrn 1.523
_exptl_crystal_description prism
_exptl_crystal_F_000 1128.00
_exptl_crystal_size_max 0.400
_exptl_crystal_size_mid 0.300
_exptl_crystal_size_min 0.200
_refine_diff_density_max 0.882
_refine_diff_density_min -1.050
_refine_ls_extinction_method none
_refine_ls_goodness_of_fit_ref 1.003
_refine_ls_hydrogen_treatment constr
_refine_ls_number_parameters 329
_refine_ls_number_reflns 5402
_refine_ls_R_factor_gt 0.0487
_refine_ls_shift/su_max 0.000
_refine_ls_structure_factor_coef Fsqd
_refine_ls_weighting_details 'w = 1/[1.0000\s(Fo^2^)]/(4Fo^2^)'
_refine_ls_weighting_scheme calc
_refine_ls_wR_factor_ref 0.0761
_reflns_number_gt 2468
_reflns_number_total 5402
_reflns_threshold_expression F^2^>2.0\s(F^2^)
_cod_data_source_file ic301272h_si_003_2.cif
_cod_data_source_block 1PheMe
_cod_original_cell_volume 2381(5)
_cod_database_code 4330252

loop_
_symmetry_equiv_pos_site_id
_symmetry_equiv_pos_as_xyz
1 +X,+Y,+Z
2 -X,1/2+Y,1/2-Z
3 -X,-Y,-Z
4 +X,1/2-Y,1/2+Z

loop_
_atom_site_label
_atom_site_type_symbol
_atom_site_fract_x
_atom_site_fract_y
_atom_site_fract_z
_atom_site_U_iso_or_equiv
_atom_site_adp_type
_atom_site_occupancy
_atom_site_symmetry_multiplicity
_atom_site_calc_flag
_atom_site_refinement_flags
Cu(1) Cu 0.56996(6) 0.16044(2) 0.38452(3) 0.03473(14) Uani 1.0 4 d .
P(2) P 0.16744(14) 0.34306(6) 0.17993(7) 0.0403(4) Uani 1.0 4 d .
F(1) F 0.3303(4) 0.37651(13) 0.2267(3) 0.1142(13) Uani 1.0 4 d .
F(2) F 0.0565(4) 0.36571(12) 0.25175(19) 0.1013(12) Uani 1.0 4 d .
F(3) F 0.2805(5) 0.31989(14) 0.1070(2) 0.1475(16) Uani 1.0 4 d .
F(4) F 0.0074(5) 0.30948(14) 0.1317(3) 0.1360(15) Uani 1.0 4 d .
F(5) F 0.2095(3) 0.27309(10) 0.22845(14) 0.0542(8) Uani 1.0 4 d .
F(6) F 0.1284(3) 0.41282(11) 0.12997(16) 0.0752(10) Uani 1.0 4 d .
N(1) N 0.4358(4) 0.08028(14) 0.3865(2) 0.0345(10) Uani 1.0 4 d .
N(2) N 0.7693(4) 0.12944(16) 0.3016(2) 0.0412(11) Uani 1.0 4 d .
N(3) N 0.6786(4) 0.25004(15) 0.4005(2) 0.0382(11) Uani 1.0 4 d .
C(1) C 0.3410(5) 0.06783(18) 0.4557(3) 0.0348(13) Uani 1.0 4 d .
C(2) C 0.2547(5) 0.00776(19) 0.4673(3) 0.0445(14) Uani 1.0 4 d .
C(3) C 0.2689(6) -0.0425(2) 0.4046(3) 0.0560(16) Uani 1.0 4 d .
C(4) C 0.3674(5) -0.0304(2) 0.3344(3) 0.0494(15) Uani 1.0 4 d .
C(5) C 0.4466(5) 0.03117(19) 0.3268(3) 0.0390(14) Uani 1.0 4 d .
C(6) C 0.5447(5) 0.04483(19) 0.2513(3) 0.0475(15) Uani 1.0 4 d .
C(7) C 0.7346(5) 0.0588(2) 0.2743(3) 0.0492(15) Uani 1.0 4 d .
C(8) C 0.9337(5) 0.1332(2) 0.3551(3) 0.0497(15) Uani 1.0 4 d .
C(9) C 0.9801(5) 0.2039(3) 0.3867(3) 0.0589(17) Uani 1.0 4 d .
C(10) C 0.8581(5) 0.23915(19) 0.4421(3) 0.0507(15) Uani 1.0 4 d .
C(11) C 0.7624(5) 0.17731(19) 0.2272(3) 0.0498(15) Uani 1.0 4 d .
C(12) C 0.6432(5) 0.23769(19) 0.2381(3) 0.0475(15) Uani 1.0 4 d .
C(13) C 0.6813(5) 0.28423(19) 0.3145(3) 0.0424(14) Uani 1.0 4 d .
C(14) C 0.5942(5) 0.29600(18) 0.4602(3) 0.0450(14) Uani 1.0 4 d .
C(15) C 0.3985(5) 0.29951(18) 0.4448(3) 0.0433(14) Uani 1.0 4 d .
C(16) C 0.3231(5) 0.35895(19) 0.4914(3) 0.0388(13) Uani 1.0 4 d .
C(17) C 0.2393(6) 0.3515(2) 0.5657(3) 0.0516(15) Uani 1.0 4 d .
C(18) C 0.1768(6) 0.4082(3) 0.6054(3) 0.0575(17) Uani 1.0 4 d .
C(19) C 0.1911(6) 0.4724(3) 0.5747(3) 0.0460(15) Uani 1.0 4 d .
C(20) C 0.2724(6) 0.4797(2) 0.5015(3) 0.0560(17) Uani 1.0 4 d .
C(21) C 0.3374(6) 0.4240(2) 0.4594(3) 0.0560(16) Uani 1.0 4 d .
C(22) C 0.1288(5) 0.5342(2) 0.6190(3) 0.0652(18) Uani 1.0 4 d .
H(1) H 0.3361 0.1023 0.4982 0.0416 Uiso 1.0 4 calc R
H(2) H 0.1891 0.0012 0.5156 0.0531 Uiso 1.0 4 calc R
H(3) H 0.2108 -0.0844 0.4100 0.0656 Uiso 1.0 4 calc R
H(4) H 0.3788 -0.0648 0.2923 0.0587 Uiso 1.0 4 calc R
H(5) H 0.5326 0.0070 0.2134 0.0569 Uiso 1.0 4 calc R
H(6) H 0.4975 0.0839 0.2225 0.0570 Uiso 1.0 4 calc R
H(7) H 0.7973 0.0493 0.2257 0.0599 Uiso 1.0 4 calc R
H(8) H 0.7720 0.0294 0.3206 0.0600 Uiso 1.0 4 calc R
H(9) H 0.9265 0.1048 0.4042 0.0599 Uiso 1.0 4 calc R
H(10) H 1.0216 0.1170 0.3215 0.0599 Uiso 1.0 4 calc R
H(11) H 1.0886 0.2016 0.4190 0.0700 Uiso 1.0 4 calc R
H(12) H 0.9891 0.2316 0.3372 0.0698 Uiso 1.0 4 calc R
H(13) H 0.9043 0.2820 0.4597 0.0601 Uiso 1.0 4 calc R
H(14) H 0.8492 0.2114 0.4916 0.0601 Uiso 1.0 4 calc R
H(15) H 0.8745 0.1941 0.2203 0.0600 Uiso 1.0 4 calc R
H(16) H 0.7218 0.1528 0.1769 0.0600 Uiso 1.0 4 calc R
H(17) H 0.6400 0.2644 0.1870 0.0573 Uiso 1.0 4 calc R
H(18) H 0.5323 0.2193 0.2442 0.0574 Uiso 1.0 4 calc R
H(19) H 0.5990 0.3198 0.3114 0.0511 Uiso 1.0 4 calc R
H(20) H 0.7928 0.3027 0.3103 0.0509 Uiso 1.0 4 calc R
H(21) H 0.6199 0.2801 0.5177 0.0531 Uiso 1.0 4 calc R
H(22) H 0.6384 0.3405 0.4551 0.0531 Uiso 1.0 4 calc R
H(23) H 0.3716 0.3042 0.3842 0.0516 Uiso 1.0 4 calc R
H(24) H 0.3499 0.2587 0.4642 0.0515 Uiso 1.0 4 calc R
H(25) H 0.2276 0.3075 0.5895 0.0624 Uiso 1.0 4 calc R
H(26) H 0.1179 0.4019 0.6561 0.0702 Uiso 1.0 4 calc R
H(27) H 0.2853 0.5237 0.4781 0.0673 Uiso 1.0 4 calc R
H(28) H 0.3951 0.4303 0.4083 0.0682 Uiso 1.0 4 calc R
H(29) H 0.0138 0.5431 0.5971 0.0789 Uiso 1.0 4 calc R
H(30) H 0.1985 0.5725 0.6093 0.0789 Uiso 1.0 4 calc R
H(31) H 0.1317 0.5254 0.6794 0.0787 Uiso 1.0 4 calc R

loop_
_atom_site_aniso_label
_atom_site_aniso_U_11
_atom_site_aniso_U_22
_atom_site_aniso_U_33
_atom_site_aniso_U_12
_atom_site_aniso_U_13
_atom_site_aniso_U_23
Cu(1) 0.0331(3) 0.0401(3) 0.0308(3) -0.0036(3) 0.0016(3) 0.0002(3)
P(2) 0.0438(8) 0.0361(7) 0.0413(7) 0.0034(6) 0.0054(7) 0.0041(7)
F(1) 0.063(2) 0.087(3) 0.183(4) -0.0350(17) -0.043(3) 0.033(3)
F(2) 0.127(3) 0.0660(19) 0.122(3) 0.0132(18) 0.081(3) -0.0039(19)
F(3) 0.270(5) 0.075(2) 0.119(3) 0.057(3) 0.146(4) 0.043(2)
F(4) 0.163(4) 0.077(3) 0.146(4) -0.033(2) -0.123(3) 0.018(3)
F(5) 0.0616(17) 0.0486(15) 0.0540(17) 0.0072(13) 0.0137(14) 0.0202(13)
F(6) 0.085(2) 0.0440(15) 0.096(3) 0.0125(14) 0.0093(18) 0.0263(16)
N(1) 0.029(2) 0.0367(19) 0.037(2) 0.0003(16) 0.0004(17) -0.0029(17)
N(2) 0.032(3) 0.058(3) 0.034(3) 0.0112(18) 0.0027(18) 0.0120(19)
N(3) 0.039(3) 0.043(2) 0.032(2) -0.0023(17) -0.0044(18) 0.0036(17)
C(1) 0.030(3) 0.032(3) 0.042(3) 0.0028(19) -0.001(3) -0.004(2)
C(2) 0.035(3) 0.038(3) 0.060(4) 0.002(2) -0.002(3) 0.004(3)
C(3) 0.049(4) 0.034(3) 0.081(4) -0.001(3) -0.019(3) -0.005(3)
C(4) 0.055(4) 0.040(3) 0.052(4) -0.004(3) -0.003(3) -0.015(3)
C(5) 0.037(3) 0.038(3) 0.040(3) 0.009(2) -0.004(3) -0.012(3)
C(6) 0.053(3) 0.051(3) 0.038(3) 0.005(3) 0.004(3) -0.011(3)
C(7) 0.052(4) 0.060(3) 0.038(3) 0.018(3) 0.018(3) -0.002(3)
C(8) 0.032(3) 0.070(4) 0.048(3) 0.003(3) 0.008(3) 0.018(3)
C(9) 0.027(3) 0.074(4) 0.074(4) -0.008(3) -0.007(3) 0.037(3)
C(10) 0.047(3) 0.057(3) 0.046(3) -0.013(3) -0.006(3) 0.011(3)
C(11) 0.042(3) 0.070(4) 0.038(3) 0.016(3) 0.007(3) 0.015(3)
C(12) 0.051(3) 0.061(3) 0.031(3) 0.018(3) 0.010(3) 0.015(3)
C(13) 0.043(3) 0.046(3) 0.039(3) 0.005(3) 0.006(3) 0.015(3)
C(14) 0.050(3) 0.046(3) 0.037(3) -0.016(3) -0.009(3) 0.006(3)
C(15) 0.046(3) 0.048(3) 0.035(3) -0.015(3) -0.002(3) -0.007(3)
C(16) 0.043(3) 0.039(3) 0.035(3) -0.014(2) 0.002(3) -0.003(2)
C(17) 0.065(4) 0.053(3) 0.038(3) -0.023(3) 0.013(3) 0.002(3)
C(18) 0.060(4) 0.073(4) 0.043(3) -0.021(3) 0.023(3) -0.017(3)
C(19) 0.041(3) 0.059(4) 0.039(3) -0.011(3) 0.005(3) -0.008(3)
C(20) 0.069(4) 0.037(3) 0.063(4) -0.005(3) 0.008(3) -0.001(3)
C(21) 0.069(4) 0.061(3) 0.040(3) -0.010(3) 0.017(3) 0.006(3)
C(22) 0.058(4) 0.071(4) 0.068(4) 0.004(3) 0.011(3) -0.023(3)

loop_
_atom_type_symbol
_atom_type_description
_atom_type_scat_dispersion_real
_atom_type_scat_dispersion_imag
_atom_type_scat_source
C C 0.003 0.002
;
International Tables for Crystallography
(1992, Vol. C, Tables 4.2.6.8 and 6.1.1.4)
;
N N 0.006 0.003
;
International Tables for Crystallography
(1992, Vol. C, Tables 4.2.6.8 and 6.1.1.4)
;
P P 0.102 0.094
;
International Tables for Crystallography
(1992, Vol. C, Tables 4.2.6.8 and 6.1.1.4)
;
F F 0.017 0.010
;
International Tables for Crystallography
(1992, Vol. C, Tables 4.2.6.8 and 6.1.1.4)
;
Cu Cu 0.320 1.265
;
International Tables for Crystallography
(1992, Vol. C, Tables 4.2.6.8 and 6.1.1.4)
;
H H 0.000 0.000
;
International Tables for Crystallography
(1992, Vol. C, Table 6.1.1.4)
;

loop_
_geom_angle_atom_site_label_1
_geom_angle_atom_site_label_2
_geom_angle_atom_site_label_3
_geom_angle
_geom_angle_publ_flag
N(1) Cu(1) N(2) 101.30(14) yes
N(1) Cu(1) N(3) 168.27(14) yes
N(2) Cu(1) N(3) 90.33(14) yes
F(1) P(2) F(2) 91.48(19) yes
F(1) P(2) F(3) 88.5(2) yes
F(1) P(2) F(4) 178.8(2) yes
F(1) P(2) F(5) 91.06(15) yes
F(1) P(2) F(6) 88.66(16) yes
F(2) P(2) F(3) 179.89(17) yes
F(2) P(2) F(4) 89.67(19) yes
F(2) P(2) F(5) 90.96(15) yes
F(2) P(2) F(6) 90.23(16) yes
F(3) P(2) F(4) 90.4(2) yes
F(3) P(2) F(5) 88.93(16) yes
F(3) P(2) F(6) 89.88(16) yes
F(4) P(2) F(5) 89.08(16) yes
F(4) P(2) F(6) 91.17(16) yes
F(5) P(2) F(6) 178.78(15) yes
Cu(1) N(1) C(1) 119.6(3) yes
Cu(1) N(1) C(5) 121.6(3) yes
C(1) N(1) C(5) 118.4(3) yes
Cu(1) N(2) C(7) 108.1(3) yes
Cu(1) N(2) C(8) 106.5(3) yes
Cu(1) N(2) C(11) 107.2(3) yes
C(7) N(2) C(8) 109.9(3) yes
C(7) N(2) C(11) 112.5(3) yes
C(8) N(2) C(11) 112.3(3) yes
Cu(1) N(3) C(10) 107.5(3) yes
Cu(1) N(3) C(13) 109.3(3) yes
Cu(1) N(3) C(14) 114.7(3) yes
C(10) N(3) C(13) 111.4(3) yes
C(10) N(3) C(14) 105.3(3) yes
C(13) N(3) C(14) 108.6(3) yes
N(1) C(1) C(2) 123.6(4) yes
C(1) C(2) C(3) 116.8(4) yes
C(2) C(3) C(4) 119.9(4) yes
C(3) C(4) C(5) 119.7(4) yes
N(1) C(5) C(4) 121.7(4) yes
N(1) C(5) C(6) 118.6(4) yes
C(4) C(5) C(6) 119.7(4) yes
C(5) C(6) C(7) 113.9(4) yes
N(2) C(7) C(6) 113.0(4) yes
N(2) C(8) C(9) 113.8(4) yes
C(8) C(9) C(10) 117.7(4) yes
N(3) C(10) C(9) 115.5(4) yes
N(2) C(11) C(12) 113.2(4) yes
C(11) C(12) C(13) 118.5(4) yes
N(3) C(13) C(12) 114.1(3) yes
N(3) C(14) C(15) 114.7(3) yes
C(14) C(15) C(16) 112.4(3) yes
C(15) C(16) C(17) 122.9(4) yes
C(15) C(16) C(21) 120.0(4) yes
C(17) C(16) C(21) 117.2(4) yes
C(16) C(17) C(18) 119.5(4) yes
C(17) C(18) C(19) 123.7(4) yes
C(18) C(19) C(20) 116.7(4) yes
C(18) C(19) C(22) 123.9(4) yes
C(20) C(19) C(22) 119.4(4) yes
C(19) C(20) C(21) 121.6(4) yes
C(16) C(21) C(20) 121.3(4) yes
N(1) C(1) H(1) 117.933 no
C(2) C(1) H(1) 118.492 no
C(1) C(2) H(2) 121.202 no
C(3) C(2) H(2) 121.980 no
C(2) C(3) H(3) 119.346 no
C(4) C(3) H(3) 120.779 no
C(3) C(4) H(4) 119.932 no
C(5) C(4) H(4) 120.416 no
C(5) C(6) H(5) 108.351 no
C(5) C(6) H(6) 108.333 no
C(7) C(6) H(5) 109.489 no
C(7) C(6) H(6) 107.265 no
H(5) C(6) H(6) 109.468 no
N(2) C(7) H(7) 108.553 no
N(2) C(7) H(8) 108.766 no
C(6) C(7) H(7) 109.465 no
C(6) C(7) H(8) 107.531 no
H(7) C(7) H(8) 109.455 no
N(2) C(8) H(9) 108.473 no
N(2) C(8) H(10) 108.002 no
C(9) C(8) H(9) 108.235 no
C(9) C(8) H(10) 108.837 no
H(9) C(8) H(10) 109.466 no
C(8) C(9) H(11) 107.795 no
C(8) C(9) H(12) 107.596 no
C(10) C(9) H(11) 107.422 no
C(10) C(9) H(12) 106.648 no
H(11) C(9) H(12) 109.463 no
N(3) C(10) H(13) 108.243 no
N(3) C(10) H(14) 107.496 no
C(9) C(10) H(13) 109.415 no
C(9) C(10) H(14) 106.603 no
H(13) C(10) H(14) 109.459 no
N(2) C(11) H(15) 109.477 no
N(2) C(11) H(16) 107.595 no
C(12) C(11) H(15) 108.324 no
C(12) C(11) H(16) 108.759 no
H(15) C(11) H(16) 109.459 no
C(11) C(12) H(17) 108.405 no
C(11) C(12) H(18) 106.225 no
C(13) C(12) H(17) 107.839 no
C(13) C(12) H(18) 106.160 no
H(17) C(12) H(18) 109.458 no
N(3) C(13) H(19) 108.640 no
N(3) C(13) H(20) 108.233 no
C(12) C(13) H(19) 108.681 no
C(12) C(13) H(20) 107.623 no
H(19) C(13) H(20) 109.463 no
N(3) C(14) H(21) 108.163 no
N(3) C(14) H(22) 109.251 no
C(15) C(14) H(21) 107.139 no
C(15) C(14) H(22) 108.054 no
H(21) C(14) H(22) 109.465 no
C(14) C(15) H(23) 107.338 no
C(14) C(15) H(24) 109.376 no
C(16) C(15) H(23) 109.336 no
C(16) C(15) H(24) 108.899 no
H(23) C(15) H(24) 109.456 no
C(16) C(17) H(25) 119.268 no
C(18) C(17) H(25) 121.187 no
C(17) C(18) H(26) 118.233 no
C(19) C(18) H(26) 117.999 no
C(19) C(20) H(27) 119.198 no
C(21) C(20) H(27) 119.238 no
C(16) C(21) H(28) 118.406 no
C(20) C(21) H(28) 120.259 no
C(19) C(22) H(29) 108.561 no
C(19) C(22) H(30) 111.253 no
C(19) C(22) H(31) 108.582 no
H(29) C(22) H(30) 109.472 no
H(29) C(22) H(31) 109.473 no
H(30) C(22) H(31) 109.473 no

loop_
_geom_bond_atom_site_label_1
_geom_bond_atom_site_label_2
_geom_bond_distance
_geom_bond_publ_flag
Cu(1) N(1) 1.899(3) yes
Cu(1) N(2) 2.184(4) yes
Cu(1) N(3) 1.968(4) yes
P(2) F(1) 1.558(4) yes
P(2) F(2) 1.532(4) yes
P(2) F(3) 1.559(4) yes
P(2) F(4) 1.551(4) yes
P(2) F(5) 1.594(3) yes
P(2) F(6) 1.597(3) yes
N(1) C(1) 1.375(5) yes
N(1) C(5) 1.347(5) yes
N(2) C(7) 1.477(6) yes
N(2) C(8) 1.472(5) yes
N(2) C(11) 1.488(5) yes
N(3) C(10) 1.509(6) yes
N(3) C(13) 1.496(5) yes
N(3) C(14) 1.488(5) yes
C(1) C(2) 1.383(6) yes
C(2) C(3) 1.399(6) yes
C(3) C(4) 1.403(7) yes
C(4) C(5) 1.374(6) yes
C(5) C(6) 1.476(6) yes
C(6) C(7) 1.521(6) yes
C(8) C(9) 1.513(6) yes
C(9) C(10) 1.504(6) yes
C(11) C(12) 1.530(6) yes
C(12) C(13) 1.510(6) yes
C(14) C(15) 1.528(6) yes
C(15) C(16) 1.521(6) yes
C(16) C(17) 1.379(6) yes
C(16) C(21) 1.385(6) yes
C(17) C(18) 1.385(7) yes
C(18) C(19) 1.362(7) yes
C(19) C(20) 1.353(7) yes
C(19) C(22) 1.500(6) yes
C(20) C(21) 1.394(6) yes
C(1) H(1) 0.950 no
C(2) H(2) 0.950 no
C(3) H(3) 0.950 no
C(4) H(4) 0.950 no
C(6) H(5) 0.950 no
C(6) H(6) 0.950 no
C(7) H(7) 0.950 no
C(7) H(8) 0.950 no
C(8) H(9) 0.950 no
C(8) H(10) 0.950 no
C(9) H(11) 0.950 no
C(9) H(12) 0.950 no
C(10) H(13) 0.950 no
C(10) H(14) 0.950 no
C(11) H(15) 0.950 no
C(11) H(16) 0.950 no
C(12) H(17) 0.950 no
C(12) H(18) 0.950 no
C(13) H(19) 0.950 no
C(13) H(20) 0.950 no
C(14) H(21) 0.950 no
C(14) H(22) 0.950 no
C(15) H(23) 0.950 no
C(15) H(24) 0.950 no
C(17) H(25) 0.950 no
C(18) H(26) 0.950 no
C(20) H(27) 0.950 no
C(21) H(28) 0.950 no
C(22) H(29) 0.950 no
C(22) H(30) 0.950 no
C(22) H(31) 0.950 no

loop_
_geom_contact_atom_site_label_1
_geom_contact_atom_site_label_2
_geom_contact_distance
_geom_contact_publ_flag
_geom_contact_site_symmetry_2
Cu(1) C(6) 3.074(5) no .
Cu(1) C(9) 3.311(5) no .
Cu(1) C(12) 2.831(5) no .
Cu(1) C(15) 3.225(5) no .
N(1) C(3) 2.776(6) no .
N(1) C(7) 3.049(6) no .
N(2) C(5) 3.228(6) no .
N(2) C(10) 3.109(6) no .
N(2) C(13) 3.142(6) no .
N(3) C(8) 3.163(6) no .
N(3) C(11) 3.161(6) no .
C(1) C(4) 2.722(6) no .
C(2) C(5) 2.780(7) no .
C(4) C(7) 3.552(7) no .
C(6) C(11) 3.157(6) no .
C(8) C(12) 3.467(6) no .
C(9) C(11) 2.931(6) no .
C(9) C(12) 3.418(6) no .
C(9) C(13) 2.963(6) no .
C(10) C(11) 3.569(7) no .
C(10) C(12) 3.458(7) no .
C(13) C(15) 3.124(7) no .
C(14) C(17) 3.504(7) no .
C(14) C(21) 3.225(6) no .
C(16) C(19) 2.822(6) no .
C(17) C(20) 2.739(7) no .
C(18) C(21) 2.694(7) no .
F(1) C(4) 3.194(6) no 2_655
F(1) C(6) 3.472(6) no 2_655
F(1) C(13) 3.474(6) no .
F(2) C(13) 3.546(6) no 1_455
F(2) C(22) 3.237(6) no 3_566
F(3) C(1) 3.288(6) no 4_554
F(3) C(17) 3.453(6) no 4_554
F(4) C(10) 3.220(6) no 4_454
F(5) C(9) 3.436(6) no 1_455
F(5) C(12) 3.447(6) no .
F(5) C(15) 3.591(6) no .
F(5) C(17) 3.544(6) no 4_554
F(6) C(1) 3.305(6) no 4_554
F(6) C(2) 3.193(6) no 4_554
F(6) C(3) 3.226(6) no 2_555
F(6) C(7) 3.375(5) no 2_655
C(1) F(3) 3.288(6) no 4_555
C(1) F(6) 3.305(6) no 4_555
C(2) F(6) 3.193(6) no 4_555
C(3) F(6) 3.226(6) no 2_545
C(4) F(1) 3.194(6) no 2_645
C(6) F(1) 3.472(6) no 2_645
C(7) F(6) 3.375(5) no 2_645
C(9) F(5) 3.436(6) no 1_655
C(10) F(4) 3.220(6) no 4_655
C(12) F(5) 3.447(6) no .
C(13) F(1) 3.474(6) no .
C(13) F(2) 3.546(6) no 1_655
C(15) F(5) 3.591(6) no .
C(17) F(3) 3.453(6) no 4_555
C(17) F(5) 3.544(6) no 4_555
C(20) C(21) 3.599(7) no 3_666
C(20) C(22) 3.524(7) no 3_566
C(21) C(20) 3.599(7) no 3_666
C(22) F(2) 3.237(6) no 3_566
C(22) C(20) 3.524(7) no 3_566
Cu(1) H(1) 2.8772 no .
Cu(1) H(6) 2.9463 no .
Cu(1) H(8) 3.2266 no .
Cu(1) H(9) 2.9841 no .
Cu(1) H(14) 2.8156 no .
Cu(1) H(16) 3.5225 no .
Cu(1) H(18) 2.4628 no .
Cu(1) H(19) 3.3569 no .
Cu(1) H(20) 3.5430 no .
Cu(1) H(21) 3.1410 no .
Cu(1) H(23) 3.2323 no .
Cu(1) H(24) 2.9289 no .
N(1) H(2) 3.2828 no .
N(1) H(4) 3.2287 no .
N(1) H(5) 3.1922 no .
N(1) H(6) 2.6260 no .
N(1) H(8) 3.0613 no .
N(2) H(5) 3.2738 no .
N(2) H(6) 2.5282 no .
N(2) H(11) 3.2884 no .
N(2) H(12) 2.6762 no .
N(2) H(14) 3.3735 no .
N(2) H(17) 3.3140 no .
N(2) H(18) 2.6628 no .
N(2) H(20) 3.4262 no .
N(3) H(9) 3.4566 no .
N(3) H(11) 3.3301 no .
N(3) H(12) 2.7119 no .
N(3) H(15) 3.4722 no .
N(3) H(17) 3.3116 no .
N(3) H(18) 2.6645 no .
N(3) H(23) 2.6173 no .
N(3) H(24) 2.8273 no .
C(1) H(3) 3.2318 no .
C(2) H(4) 3.2822 no .
C(3) H(1) 3.2291 no .
C(4) H(2) 3.2948 no .
C(4) H(5) 2.4733 no .
C(4) H(6) 3.0690 no .
C(4) H(8) 3.3945 no .
C(5) H(1) 3.1855 no .
C(5) H(3) 3.2613 no .
C(5) H(7) 3.2827 no .
C(5) H(8) 2.5495 no .
C(6) H(4) 2.6269 no .
C(6) H(16) 2.8363 no .
C(6) H(18) 3.4460 no .
C(7) H(9) 2.5759 no .
C(7) H(10) 2.5704 no .
C(7) H(15) 3.0299 no .
C(7) H(16) 2.3904 no .
C(7) H(18) 3.5533 no .
C(8) H(7) 2.7478 no .
C(8) H(8) 2.4420 no .
C(8) H(13) 3.3714 no .
C(8) H(14) 2.7424 no .
C(8) H(15) 2.4234 no .
C(8) H(16) 3.1268 no .
C(8) H(20) 3.5723 no .
C(9) H(15) 2.6503 no .
C(9) H(20) 2.6568 no .
C(10) H(9) 2.7774 no .
C(10) H(10) 3.3653 no .
C(10) H(15) 3.5640 no .
C(10) H(19) 3.1722 no .
C(10) H(20) 2.4160 no .
C(10) H(21) 2.4158 no .
C(10) H(22) 2.6536 no .
C(11) H(6) 2.7669 no .
C(11) H(7) 2.5412 no .
C(11) H(8) 3.2568 no .
C(11) H(9) 3.2629 no .
C(11) H(10) 2.6768 no .
C(11) H(12) 2.5878 no .
C(11) H(19) 3.3923 no .
C(11) H(20) 2.7907 no .
C(12) H(6) 3.2438 no .
C(12) H(12) 2.9985 no .
C(12) H(23) 3.4821 no .
C(13) H(12) 2.6143 no .
C(13) H(13) 2.7311 no .
C(13) H(14) 3.2768 no .
C(13) H(15) 2.8156 no .
C(13) H(16) 3.3895 no .
C(13) H(21) 3.2253 no .
C(13) H(22) 2.4929 no .
C(13) H(23) 2.7549 no .
C(14) H(13) 2.4367 no .
C(14) H(14) 2.6133 no .
C(14) H(19) 2.3576 no .
C(14) H(20) 2.8992 no .
C(14) H(28) 3.1434 no .
C(15) H(19) 2.7212 no .
C(15) H(25) 2.7063 no .
C(15) H(28) 2.6416 no .
C(16) H(21) 2.7931 no .
C(16) H(22) 2.5942 no .
C(16) H(26) 3.2355 no .
C(16) H(27) 3.2702 no .
C(17) H(21) 3.4237 no .
C(17) H(23) 3.2139 no .
C(17) H(24) 2.6078 no .
C(17) H(28) 3.2149 no .
C(18) H(27) 3.1750 no .
C(18) H(29) 2.9497 no .
C(18) H(30) 3.2471 no .
C(18) H(31) 2.6178 no .
C(19) H(25) 3.2742 no .
C(19) H(28) 3.2487 no .
C(20) H(26) 3.1664 no .
C(20) H(29) 2.8855 no .
C(20) H(30) 2.5767 no .
C(20) H(31) 3.1807 no .
C(21) H(22) 2.8749 no .
C(21) H(23) 2.6602 no .
C(21) H(24) 3.2662 no .
C(21) H(25) 3.2211 no .
C(22) H(26) 2.6770 no .
C(22) H(27) 2.5962 no .
H(1) H(2) 2.3282 no .
H(1) H(24) 3.1351 no .
H(2) H(3) 2.3680 no .
H(3) H(4) 2.3632 no .
H(4) H(5) 2.2770 no .
H(4) H(6) 3.2880 no .
H(4) H(8) 3.5849 no .
H(5) H(7) 2.2228 no .
H(5) H(8) 2.4386 no .
H(5) H(16) 3.3056 no .
H(6) H(7) 2.4344 no .
H(6) H(8) 2.7445 no .
H(6) H(16) 2.3705 no .
H(6) H(18) 2.7039 no .
H(7) H(9) 3.0694 no .
H(7) H(10) 2.5750 no .
H(7) H(15) 2.9234 no .
H(7) H(16) 2.2408 no .
H(8) H(9) 2.2571 no .
H(8) H(10) 2.6035 no .
H(8) H(16) 3.3033 no .
H(9) H(11) 2.2921 no .
H(9) H(12) 2.7693 no .
H(9) H(14) 2.5997 no .
H(9) H(15) 3.3488 no .
H(10) H(11) 2.2843 no .
H(10) H(12) 2.2924 no .
H(10) H(14) 3.5792 no .
H(10) H(15) 2.4093 no .
H(10) H(16) 3.1855 no .
H(11) H(13) 2.2657 no .
H(11) H(14) 2.2664 no .
H(11) H(15) 3.3869 no .
H(11) H(20) 3.3948 no .
H(12) H(13) 2.2878 no .
H(12) H(14) 2.7399 no .
H(12) H(15) 2.0902 no .
H(12) H(16) 3.4791 no .
H(12) H(17) 3.4974 no .
H(12) H(19) 3.5013 no .
H(12) H(20) 2.0936 no .
H(13) H(19) 3.2600 no .
H(13) H(20) 2.4409 no .
H(13) H(21) 2.4616 no .
H(13) H(22) 2.3715 no .
H(14) H(20) 3.3373 no .
H(14) H(21) 2.3074 no .
H(14) H(22) 3.0618 no .
H(15) H(17) 2.3211 no .
H(15) H(18) 2.7703 no .
H(15) H(20) 2.6625 no .
H(16) H(17) 2.3022 no .
H(16) H(18) 2.2903 no .
H(17) H(19) 2.2620 no .
H(17) H(20) 2.2969 no .
H(18) H(19) 2.2816 no .
H(18) H(20) 2.7486 no .
H(18) H(23) 3.0885 no .
H(19) H(21) 3.2832 no .
H(19) H(22) 2.2608 no .
H(19) H(23) 2.2004 no .
H(19) H(24) 3.4039 no .
H(19) H(28) 3.1513 no .
H(20) H(22) 2.7360 no .
H(20) H(23) 3.5678 no .
H(21) H(23) 2.7594 no .
H(21) H(24) 2.2417 no .
H(21) H(25) 3.3851 no .
H(22) H(23) 2.3847 no .
H(22) H(24) 2.7840 no .
H(22) H(28) 2.6539 no .
H(23) H(25) 3.4606 no .
H(23) H(28) 2.5207 no .
H(24) H(25) 2.4322 no .
H(24) H(28) 3.5204 no .
H(25) H(26) 2.3270 no .
H(26) H(29) 3.0241 no .
H(26) H(30) 3.5115 no .
H(26) H(31) 2.4649 no .
H(27) H(28) 2.3366 no .
H(27) H(29) 2.9449 no .
H(27) H(30) 2.3970 no .
H(27) H(31) 3.4319 no .
P(2) H(1) 3.3812 no 4_554
P(2) H(3) 3.4704 no 2_555
P(2) H(23) 3.5123 no .
P(2) H(25) 3.3357 no 4_554
F(1) H(1) 3.5706 no 4_554
F(1) H(4) 2.5870 no 2_655
F(1) H(5) 2.9118 no 2_655
F(1) H(8) 3.1922 no 2_655
F(1) H(17) 3.3702 no .
F(1) H(18) 3.4821 no .
F(1) H(19) 2.6322 no .
F(1) H(23) 2.8240 no .
F(1) H(28) 3.0126 no .
F(2) H(3) 3.2810 no 2_555
F(2) H(12) 3.0246 no 1_455
F(2) H(20) 2.6294 no 1_455
F(2) H(23) 3.3042 no .
F(2) H(29) 3.0400 no 3_566
F(2) H(30) 3.2843 no 3_566
F(2) H(31) 2.8595 no 3_566
F(3) H(1) 2.3466 no 4_554
F(3) H(11) 3.1938 no 4_454
F(3) H(17) 3.1697 no .
F(3) H(18) 3.4140 no .
F(3) H(24) 2.7919 no 4_554
F(3) H(25) 2.5591 no 4_554
F(4) H(3) 2.7441 no 2_555
F(4) H(11) 3.4151 no 4_454
F(4) H(12) 3.5497 no 1_455
F(4) H(13) 3.2672 no 4_454
F(4) H(14) 2.4454 no 4_454
F(4) H(15) 2.8944 no 1_455
F(4) H(17) 3.1852 no 1_455
F(4) H(20) 3.3528 no 1_455
F(4) H(25) 2.9830 no 4_554
F(5) H(11) 3.4738 no 1_455
F(5) H(12) 2.6346 no 1_455
F(5) H(15) 3.0377 no 1_455
F(5) H(17) 3.4757 no .
F(5) H(18) 2.7270 no .
F(5) H(19) 3.3328 no .
F(5) H(23) 2.7039 no .
F(5) H(25) 2.6912 no 4_554
F(6) H(1) 2.7250 no 4_554
F(6) H(2) 2.5265 no 4_554
F(6) H(3) 2.6702 no 2_555
F(6) H(7) 3.5203 no 2_655
F(6) H(8) 2.5280 no 2_655
N(1) H(2) 3.5695 no 3_656
N(1) H(10) 3.3852 no 1_455
C(1) H(9) 3.3493 no 1_455
C(1) H(10) 3.2630 no 1_455
C(1) H(11) 3.3151 no 1_455
C(2) H(2) 3.4998 no 3_556
C(2) H(8) 3.3920 no 3_656
C(2) H(9) 3.2831 no 1_455
C(2) H(9) 3.3710 no 3_656
C(2) H(10) 3.5212 no 1_455
C(3) H(1) 3.5233 no 3_656
C(3) H(31) 3.5840 no 4_554
C(4) H(31) 2.9069 no 4_554
C(5) H(31) 3.4058 no 4_554
C(6) H(28) 3.4124 no 2_645
C(7) H(2) 3.4708 no 3_656
C(8) H(2) 3.5044 no 3_656
C(8) H(26) 3.5762 no 4_654
C(9) H(24) 3.2219 no 1_655
C(11) H(21) 3.4512 no 4_554
C(11) H(26) 3.4430 no 4_654
C(12) H(21) 3.4253 no 4_554
C(13) H(4) 3.4229 no 2_655
C(13) H(30) 3.1776 no 3_666
C(14) H(16) 3.5712 no 4_555
C(14) H(30) 3.2873 no 3_666
C(15) H(11) 3.0971 no 1_455
C(16) H(29) 3.4560 no 3_566
C(17) H(6) 3.2865 no 4_555
C(17) H(13) 3.2747 no 1_455
C(18) H(5) 3.5442 no 4_555
C(18) H(6) 2.9741 no 4_555
C(18) H(29) 3.4980 no 3_566
C(19) H(5) 3.3108 no 4_555
C(19) H(6) 3.3636 no 4_555
C(19) H(29) 3.0090 no 3_566
C(20) H(27) 3.4416 no 3_666
C(20) H(28) 3.3559 no 3_666
C(20) H(29) 2.6405 no 3_566
C(21) H(5) 3.3655 no 2_655
C(21) H(27) 3.1960 no 3_666
C(21) H(29) 2.8824 no 3_566
C(22) H(4) 3.2467 no 4_555
C(22) H(5) 3.4619 no 4_555
C(22) H(7) 3.5833 no 4_455
C(22) H(20) 3.4404 no 3_666
C(22) H(22) 3.3280 no 3_666
H(1) P(2) 3.3812 no 4_555
H(1) F(1) 3.5706 no 4_555
H(1) F(3) 2.3466 no 4_555
H(1) F(6) 2.7250 no 4_555
H(1) C(3) 3.5233 no 3_656
H(1) H(9) 3.4045 no 1_455
H(1) H(10) 3.5392 no 1_455
H(1) H(11) 2.9482 no 1_455
H(2) F(6) 2.5265 no 4_555
H(2) N(1) 3.5695 no 3_656
H(2) C(2) 3.4998 no 3_556
H(2) C(7) 3.4708 no 3_656
H(2) C(8) 3.5044 no 3_656
H(2) H(2) 2.9531 no 3_556
H(2) H(8) 2.6033 no 3_656
H(2) H(9) 3.2851 no 1_455
H(2) H(9) 2.6306 no 3_656
H(3) P(2) 3.4704 no 2_545
H(3) F(2) 3.2810 no 2_545
H(3) F(4) 2.7441 no 2_545
H(3) F(6) 2.6702 no 2_545
H(3) H(9) 3.1790 no 3_656
H(3) H(14) 2.9911 no 3_656
H(3) H(17) 3.5797 no 2_645
H(4) F(1) 2.5870 no 2_645
H(4) C(13) 3.4229 no 2_645
H(4) C(22) 3.2467 no 4_554
H(4) H(17) 3.3903 no 2_645
H(4) H(19) 2.8023 no 2_645
H(4) H(20) 3.2897 no 2_645
H(4) H(30) 3.0666 no 4_554
H(4) H(31) 2.6160 no 4_554
H(5) F(1) 2.9118 no 2_645
H(5) C(18) 3.5442 no 4_554
H(5) C(19) 3.3108 no 4_554
H(5) C(21) 3.3655 no 2_645
H(5) C(22) 3.4619 no 4_554
H(5) H(27) 3.4107 no 2_645
H(5) H(28) 2.5191 no 2_645
H(5) H(30) 3.3429 no 4_554
H(5) H(31) 3.1943 no 4_554
H(6) C(17) 3.2865 no 4_554
H(6) C(18) 2.9741 no 4_554
H(6) C(19) 3.3636 no 4_554
H(6) H(25) 3.5469 no 4_554
H(6) H(26) 3.0694 no 4_554
H(6) H(31) 3.5966 no 4_554
H(7) F(6) 3.5203 no 2_645
H(7) C(22) 3.5833 no 4_654
H(7) H(26) 2.9646 no 4_654
H(7) H(27) 3.2136 no 2_645
H(7) H(28) 3.4045 no 2_645
H(7) H(29) 3.2719 no 4_654
H(7) H(31) 3.1315 no 4_654
H(8) F(1) 3.1922 no 2_645
H(8) F(6) 2.5280 no 2_645
H(8) C(2) 3.3920 no 3_656
H(8) H(2) 2.6033 no 3_656
H(9) C(1) 3.3493 no 1_655
H(9) C(2) 3.2831 no 1_655
H(9) C(2) 3.3710 no 3_656
H(9) H(1) 3.4045 no 1_655
H(9) H(2) 3.2851 no 1_655
H(9) H(2) 2.6306 no 3_656
H(9) H(3) 3.1790 no 3_656
H(10) N(1) 3.3852 no 1_655
H(10) C(1) 3.2630 no 1_655
H(10) C(2) 3.5212 no 1_655
H(10) H(1) 3.5392 no 1_655
H(10) H(26) 2.7558 no 4_654
H(11) F(3) 3.1938 no 4_655
H(11) F(4) 3.4151 no 4_655
H(11) F(5) 3.4738 no 1_655
H(11) C(1) 3.3151 no 1_655
H(11) C(15) 3.0971 no 1_655
H(11) H(1) 2.9482 no 1_655
H(11) H(23) 3.0768 no 1_655
H(11) H(24) 2.3849 no 1_655
H(11) H(25) 3.4737 no 1_655
H(12) F(2) 3.0246 no 1_655
H(12) F(4) 3.5497 no 1_655
H(12) F(5) 2.6346 no 1_655
H(12) H(23) 3.3376 no 1_655
H(12) H(24) 3.3450 no 1_655
H(13) F(4) 3.2672 no 4_655
H(13) C(17) 3.2747 no 1_655
H(13) H(24) 3.5032 no 1_655
H(13) H(25) 3.1380 no 1_655
H(13) H(30) 3.1475 no 3_666
H(14) F(4) 2.4454 no 4_655
H(14) H(3) 2.9911 no 3_656
H(14) H(17) 3.5883 no 4_555
H(15) F(4) 2.8944 no 1_655
H(15) F(5) 3.0377 no 1_655
H(15) H(25) 3.5520 no 4_654
H(15) H(26) 2.9151 no 4_654
H(16) C(14) 3.5712 no 4_554
H(16) H(21) 2.8562 no 4_554
H(16) H(22) 3.4505 no 4_554
H(16) H(26) 3.3144 no 4_654
H(16) H(27) 3.5008 no 2_645
H(17) F(1) 3.3702 no .
H(17) F(3) 3.1697 no .
H(17) F(4) 3.1852 no 1_655
H(17) F(5) 3.4757 no .
H(17) H(3) 3.5797 no 2_655
H(17) H(4) 3.3903 no 2_655
H(17) H(14) 3.5883 no 4_554
H(17) H(21) 2.7611 no 4_554
H(18) F(1) 3.4821 no .
H(18) F(3) 3.4140 no .
H(18) F(5) 2.7270 no .
H(18) H(25) 3.2805 no 4_554
H(19) F(1) 2.6322 no .
H(19) F(5) 3.3328 no .
H(19) H(4) 2.8023 no 2_655
H(19) H(30) 2.8668 no 3_666
H(20) F(2) 2.6294 no 1_655
H(20) F(4) 3.3528 no 1_655
H(20) C(22) 3.4404 no 3_666
H(20) H(4) 3.2897 no 2_655
H(20) H(30) 2.7604 no 3_666
H(20) H(31) 3.4470 no 3_666
H(21) C(11) 3.4512 no 4_555
H(21) C(12) 3.4253 no 4_555
H(21) H(16) 2.8562 no 4_555
H(21) H(17) 2.7611 no 4_555
H(22) C(22) 3.3280 no 3_666
H(22) H(16) 3.4505 no 4_555
H(22) H(27) 2.9174 no 3_666
H(22) H(30) 2.4028 no 3_666
H(23) P(2) 3.5123 no .
H(23) F(1) 2.8240 no .
H(23) F(2) 3.3042 no .
H(23) F(5) 2.7039 no .
H(23) H(11) 3.0768 no 1_455
H(23) H(12) 3.3376 no 1_455
H(24) F(3) 2.7919 no 4_555
H(24) C(9) 3.2219 no 1_455
H(24) H(11) 2.3849 no 1_455
H(24) H(12) 3.3450 no 1_455
H(24) H(13) 3.5032 no 1_455
H(25) P(2) 3.3357 no 4_555
H(25) F(3) 2.5591 no 4_555
H(25) F(4) 2.9830 no 4_555
H(25) F(5) 2.6912 no 4_555
H(25) H(6) 3.5469 no 4_555
H(25) H(11) 3.4737 no 1_455
H(25) H(13) 3.1380 no 1_455
H(25) H(15) 3.5520 no 4_455
H(25) H(18) 3.2805 no 4_555
H(26) C(8) 3.5762 no 4_455
H(26) C(11) 3.4430 no 4_455
H(26) H(6) 3.0694 no 4_555
H(26) H(7) 2.9646 no 4_455
H(26) H(10) 2.7558 no 4_455
H(26) H(15) 2.9151 no 4_455
H(26) H(16) 3.3144 no 4_455
H(27) C(20) 3.4416 no 3_666
H(27) C(21) 3.1960 no 3_666
H(27) H(5) 3.4107 no 2_655
H(27) H(7) 3.2136 no 2_655
H(27) H(16) 3.5008 no 2_655
H(27) H(22) 2.9174 no 3_666
H(27) H(27) 3.4931 no 3_666
H(27) H(28) 3.0720 no 3_666
H(27) H(29) 2.8464 no 3_566
H(28) F(1) 3.0126 no .
H(28) C(6) 3.4124 no 2_655
H(28) C(20) 3.3559 no 3_666
H(28) H(5) 2.5191 no 2_655
H(28) H(7) 3.4045 no 2_655
H(28) H(27) 3.0720 no 3_666
H(28) H(29) 3.2286 no 3_566
H(28) H(30) 3.2055 no 3_666
H(29) F(2) 3.0400 no 3_566
H(29) C(16) 3.4560 no 3_566
H(29) C(18) 3.4980 no 3_566
H(29) C(19) 3.0090 no 3_566
H(29) C(20) 2.6405 no 3_566
H(29) C(21) 2.8824 no 3_566
H(29) H(7) 3.2719 no 4_455
H(29) H(27) 2.8464 no 3_566
H(29) H(28) 3.2286 no 3_566
H(29) H(29) 3.4495 no 3_566
H(30) F(2) 3.2843 no 3_566
H(30) C(13) 3.1776 no 3_666
H(30) C(14) 3.2873 no 3_666
H(30) H(4) 3.0666 no 4_555
H(30) H(5) 3.3429 no 4_555
H(30) H(13) 3.1475 no 3_666
H(30) H(19) 2.8668 no 3_666
H(30) H(20) 2.7604 no 3_666
H(30) H(22) 2.4028 no 3_666
H(30) H(28) 3.2055 no 3_666
H(31) F(2) 2.8595 no 3_566
H(31) C(3) 3.5840 no 4_555
H(31) C(4) 2.9069 no 4_555
H(31) C(5) 3.4058 no 4_555
H(31) H(4) 2.6160 no 4_555
H(31) H(5) 3.1943 no 4_555
H(31) H(6) 3.5966 no 4_555
H(31) H(7) 3.1315 no 4_455
H(31) H(20) 3.4470 no 3_666

loop_
_geom_torsion_atom_site_label_1
_geom_torsion_atom_site_label_2
_geom_torsion_atom_site_label_3
_geom_torsion_atom_site_label_4
_geom_torsion
_geom_torsion_publ_flag
N(1) Cu(1) N(2) C(7) 0.6(2) no
N(1) Cu(1) N(2) C(8) -117.47(18) no
N(1) Cu(1) N(2) C(11) 122.10(18) no
N(2) Cu(1) N(1) C(1) 154.04(19) no
N(2) Cu(1) N(1) C(5) -17.8(3) no
N(2) Cu(1) N(3) C(10) -60.39(19) no
N(2) Cu(1) N(3) C(13) 60.69(19) no
N(2) Cu(1) N(3) C(14) -177.14(19) no
N(3) Cu(1) N(2) C(7) 179.06(18) no
N(3) Cu(1) N(2) C(8) 61.03(18) no
N(3) Cu(1) N(2) C(11) -59.41(19) no
Cu(1) N(1) C(1) C(2) -172.8(2) no
Cu(1) N(1) C(5) C(4) 171.3(3) no
Cu(1) N(1) C(5) C(6) -9.5(5) no
C(1) N(1) C(5) C(4) -0.7(5) no
C(1) N(1) C(5) C(6) 178.6(3) no
C(5) N(1) C(1) C(2) -0.6(5) no
Cu(1) N(2) C(7) C(6) 41.1(4) no
Cu(1) N(2) C(8) C(9) -62.9(4) no
Cu(1) N(2) C(11) C(12) 8.9(3) no
C(7) N(2) C(8) C(9) -179.7(3) no
C(8) N(2) C(7) C(6) 156.9(3) no
C(7) N(2) C(11) C(12) 127.5(3) no
C(11) N(2) C(7) C(6) -77.0(4) no
C(8) N(2) C(11) C(12) -107.8(4) no
C(11) N(2) C(8) C(9) 54.1(4) no
Cu(1) N(3) C(10) C(9) 67.3(3) no
Cu(1) N(3) C(13) C(12) -13.9(4) no
Cu(1) N(3) C(14) C(15) -46.5(4) no
C(10) N(3) C(13) C(12) 104.8(4) no
C(13) N(3) C(10) C(9) -52.4(4) no
C(10) N(3) C(14) C(15) -164.5(3) no
C(14) N(3) C(10) C(9) -169.9(3) no
C(13) N(3) C(14) C(15) 76.1(4) no
C(14) N(3) C(13) C(12) -139.7(3) no
N(1) C(1) C(2) C(3) 0.9(5) no
C(1) C(2) C(3) C(4) 0.0(6) no
C(2) C(3) C(4) C(5) -1.2(6) no
C(3) C(4) C(5) N(1) 1.6(6) no
C(3) C(4) C(5) C(6) -177.6(4) no
N(1) C(5) C(6) C(7) 62.5(5) no
C(4) C(5) C(6) C(7) -118.3(4) no
C(5) C(6) C(7) N(2) -81.9(4) no
N(2) C(8) C(9) C(10) 60.0(5) no
C(8) C(9) C(10) N(3) -60.2(5) no
N(2) C(11) C(12) C(13) 60.1(5) no
C(11) C(12) C(13) N(3) -60.4(5) no
N(3) C(14) C(15) C(16) -165.9(3) no
C(14) C(15) C(16) C(17) -104.4(4) no
C(14) C(15) C(16) C(21) 75.5(4) no
C(15) C(16) C(17) C(18) 178.8(3) no
C(15) C(16) C(21) C(20) -178.8(3) no
C(17) C(16) C(21) C(20) 1.1(6) no
C(21) C(16) C(17) C(18) -1.1(6) no
C(16) C(17) C(18) C(19) 0.8(6) no
C(17) C(18) C(19) C(20) -0.4(6) no
C(17) C(18) C(19) C(22) -177.9(4) no
C(18) C(19) C(20) C(21) 0.4(6) no
C(22) C(19) C(20) C(21) 178.0(4) no
C(19) C(20) C(21) C(16) -0.7(6) no
